data_1100395
loop_
_publ_author_name
'Boche, Gernot'
'Harms, Klaus'
'Marsch, Michael'
'Schubert, Frank'

_publ_section_title
;
{6 Lithio(trimethylsilyl)diazomethane &#x00B7;
 2 Lithio[4,5-bis(trimethylsilyl)triazene] &#x00B7; 7 Diethyl Ether}:
 The First X-Ray Structure Analysis of a Lithiated Diazoalkane
;
_journal_coden_ASTM CHBEAM
_journal_issue 11
_journal_name_full 'Chemische Berichte'
_journal_page_first 2193
_journal_page_last 2195
_journal_paper_doi 10.1002/cber.1491271118
_journal_volume 127
_journal_year 1994
_chemical_formula_sum 'C68 H160 Li8 N18 O7 Si10'
_space_group_IT_number 12
_symmetry_cell_setting monoclinic
_symmetry_space_group_name_Hall '-C 2y'
_symmetry_space_group_name_H-M 'C 1 2/m 1'
_cell_angle_alpha 90
_cell_angle_beta 101.92(3)
_cell_angle_gamma 90
_cell_formula_units_Z 2
_cell_length_a 23.356(5)
_cell_length_b 16.078(3)
_cell_length_c 15.402(3)
_cod_original_sg_symbol_H-M 'C 2/m'
_cod_database_code 1100395

loop_
_symmetry_equiv_pos_site_id
_symmetry_equiv_pos_as_xyz
1 x,y,z
2 -x,y,-z
3 1/2+x,1/2+y,z
4 1/2-x,1/2+y,-z
5 -x,-y,-z
6 x,-y,z
7 -1/2-x,-1/2-y,-z
8 -1/2+x,-1/2-y,z

loop_
_atom_site_label
_atom_site_type_symbol
_atom_site_fract_x
_atom_site_fract_y
_atom_site_fract_z
Si1 Si 0.36032(8) 0.9879(8) 0.68656(14)
C1 C 0.3378(5) 0.8803(7) 0.7024(8)
H1 H 0.3716(5) 0.8466(7) 0.7040(8)
H2 H 0.3263(5) 0.8773(7) 0.7583(8)
H3 H 0.3066(5) 0.8608(7) 0.6569(8)
C2 C 0.3046(4) 1.0633(8) 0.7090(8)
H4 H 0.3103(4) 0.8795(8) 0.6966(8)
H5 H 0.2665(4) 1.0463(8) 0.6788(8)
H6 H 0.3081(4) 1.0561(8) 0.7714(8)
C3 C 0.4286(3) 1.0117(15) 0.7678(5)
H7 H 0.4561(3) 0.9695(15) 0.7612(5)
H8 H 0.4455(3) 1.0650(15) 0.7625(5)
H9 H 0.4185(3) 1.0001(15) 0.8246(5)
Si2 Si 0.25402(8) 1.0103(14) 0.4522(2)
C4 C 0.2311(5) 1.1195(8) 0.4768(8)
H10 H 0.2430(5) 1.1377(8) 0.5364(8)
H11 H 0.2489(5) 1.1532(8) 0.4394(8)
H12 H 0.1898(5) 1.1236(8) 0.4591(8)
C5 C 0.2174(6) 0.9344(10) 0.5118(10)
H13 H 0.2141(6) 0.9781(10) 0.5521(10)
H14 H 0.1800(6) 1.0772(10) 0.4762(10)
H15 H 0.2322(6) 1.1139(10) 0.5441(10)
C6 C 0.2297(3) 0.9904(24) 0.3332(5)
H16 H 0.2402(3) 0.9363(24) 0.3267(5)
H17 H 0.1885(3) 0.9997(24) 0.3157(5)
H18 H 0.2478(3) 1.0267(24) 0.2961(5)
N1 N 0.4259(2) 1.00000 0.4681(2)
N2 N 0.3700(2) 1.00000 0.4261(3)
N3 N 0.4288(2) 1.00000 0.5563(3)
C7 C 0.3734(2) 1.00000 0.5724(3)
C8 C 0.3357(2) 1.00000 0.4889(3)
Li1 Li 0.5142(3) 1.00000 0.6152(5)
Si3 Si 0.47014(6) 0.69804(8) 0.78208(9)
C9 C 0.4174(4) 0.6393(5) 0.7008(5)
H19 H 0.3978(24) 0.5940(29) 0.7232(8)
H20 H 0.433(1) 0.6203(39) 0.6512(25)
H21 H 0.3901(16) 0.6835(13) 0.6818(35)
C10 C 0.4350(4) 0.7427(5) 0.8701(5)
H22 H 0.4304(32) 0.6924(9) 0.9016(31)
H23 H 0.3994(13) 0.7542(45) 0.8281(10)
H24 H 0.4445(18) 0.7866(33) 0.9131(36)
C11 C 0.5277(4) 0.6275(5) 0.8414(6)
H25 H 0.5169(6) 0.5726(19) 0.8570(49)
H26 H 0.5549(22) 0.6512(15) 0.8906(34)
H27 H 0.5457(21) 0.6244(40) 0.7909(19)
N4 N 0.52590(13) 0.8420(2) 0.7179(2)
N5 N 0.55029(13) 0.9058(2) 0.7036(2)
C12 C 0.5016(3) 0.7788(3) 0.7304(4)
Li2 Li 0.5764(4) 1.00000 0.7927(6)
Li3 Li 0.3665(3) 0.9150(4) 0.3176(4)
N6 N 0.7019(2) 1.00000 0.8433(3)
C13 C 0.7413(3) 1.00000 0.9076(5)
N7 N 0.6621(2) 1.00000 0.7806(3)
Si4 Si 0.8051(1) 1.0206(4) 0.9889(2)
C14 C 0.8013(7) 0.9577(12) 1.0888(8)
H28 H 0.8004(7) 0.8995(12) 1.0743(8)
H29 H 0.8349(7) 0.9691(12) 1.1348(8)
H30 H 0.7664(7) 0.9722(12) 1.1090(8)
C15 C 0.8709(4) 1.00000 0.9456(7)
H31 H 0.8707(4) 1.03380 0.8942(7)
H32 H 0.9048(4) 1.01300 0.9905(7)
H33 H 0.8719(4) 0.94230 0.9298(7)
C16 C 0.8085(8) 1.1317(10) 1.0189(15)
H34 H 0.8107(8) 1.1655(10) 0.9683(15)
H35 H 0.7735(8) 1.1451(10) 1.0395(15)
H36 H 0.8420(8) 1.142(1) 1.0653(15)
O1 O 0.5708(2) 1.00000 0.9158(3)
C17 C 0.5628(6) 1.0786(8) 0.9483(8)
H37 H 0.5580(6) 1.0727(8) 1.0091(8)
H38 H 0.5269(6) 1.1022(8) 0.9142(8)
C18? C 0.3988(6) 1.0591(8) 0.0186(7)
H39 H 0.5790(6) 1.0660(8) 1.0276(7)
H40 H 0.3611(6) 1.0357(8) -0.0086(7)
C19 C 0.6106(4) 1.1359(4) 0.9481(5)
H41 H 0.6309(4) 1.1703(4) 0.9956(5)
H42 H 0.6339(4) 1.1305(4) 0.9038(5)
H43 H 0.5737(4) 1.1610(4) 0.9223(5)
H44 H 0.6018(4) 1.1885(4) 0.9719(5)
H45 H 0.6461(4) 1.1140(4) 0.9837(5)
H46 H 0.6156(4) 1.1435(4) 0.8883(5)
O2 O 0.3383(2) 0.8041(3) 0.3413(4)
C20 C 0.3138(6) 0.7470(7) 0.2664(11)
H47 H 0.3440(6) 0.7293(7) 0.2357(11)
H48 H 0.2975(6) 0.6981(7) 0.2890(11)
C21 C 0.2729(6) 0.7875(6) 0.2124(7)
H49 H 0.2528(27) 0.7504(15) 0.1673(37)
H50 H 0.2902(7) 0.8320(37) 0.1852(47)
H51 H 0.2455(23) 0.8100(49) 0.2449(13)
C22 C 0.3801(9) 0.7461(9) 0.4011(13)
H52 H 0.4038(9) 0.7204(9) 0.3636(13)
H53 H 0.3580(9) 0.7020(9) 0.4219(13)
C23? C 0.3700(21) 0.7371(18) 0.3975(19)
H54 H 0.3446(21) 0.6899(18) 0.4007(19)
H55 H 0.4058(21) 0.7205(18) 0.3798(19)
C24 C 0.4186(9) 0.7797(12) 0.4705(11)
H56 H 0.4434(9) 0.7365(12) 0.5007(11)
H57 H 0.4423(9) 0.8221(12) 0.4515(11)
H58 H 0.3963(9) 0.8036(12) 0.5101(11)
C25? C 0.3759(9) 0.7902(9) 0.4643(12)
H59 H 0.3965(9) 0.7611(9) 0.5158(12)
H60 H 0.3982(9) 0.8379(9) 0.4536(12)
H61 H 0.3385(9) 0.8080(9) 0.4740(12)
O3 O 0.4779(9) 0.50000 0.4727(14)
C26 C 0.3915(8) 0.50000 0.3462(14)
C27 C 0.4440(13) 0.4651(15) 0.4230(22)
Si1E* Si 0.36032(8) 1.0121(8) 0.68656(14)
C1E* C 0.3378(5) 1.1197(7) 0.7024(8)
C2E* C 0.3046(4) 0.9367(8) 0.7090(8)
C3E* C 0.4286(3) 0.9883(15) 0.7678(5)
Si2E* Si 0.25402(8) 0.9897(14) 0.4522(2)
C4E* C 0.2311(5) 0.8805(8) 0.4768(8)
C5E* C 0.2174(6) 1.0656(10) 0.5118(10)
C6E* C 0.2297(3) 1.0096(24) 0.3332(5)
H16E* H 0.2402(3) 1.0637(24) 0.3267(5)
H18E* H 0.2478(3) 0.9733(24) 0.2961(5)
H10E* H 0.2430(5) 0.8623(8) 0.5364(8)
H15E* H 0.2322(6) 0.8861(10) 0.5441(10)
H11E* H 0.2489(5) 0.8468(8) 0.4394(8)
H12E* H 0.1898(5) 0.8764(8) 0.4591(8)
H14E* H 0.1800(6) 0.9228(10) 0.4762(10)
H13E* H 0.2141(6) 1.0219(10) 0.5521(10)
N5A* N 0.44971(13) 0.9058(2) 0.2964(2)
Li1A* Li 0.4858(3) 1.00000 0.3848(5)
N3A* N 0.5712(2) 1.00000 0.4437(3)
N1A* N 0.5741(2) 1.00000 0.5319(2)
N2A* N 0.6300(2) 1.00000 0.5739(3)
C8A* C 0.6643(2) 1.00000 0.5111(3)
Si2A* Si 0.74598(8) 1.0103(14) 0.5478(2)
Si2D* Si 0.74598(8) 0.9897(14) 0.5478(2)
C4A* C 0.7689(5) 1.1195(8) 0.5232(8)
C4D* C 0.7689(5) 0.8805(8) 0.5232(8)
C5A* C 0.7826(6) 0.9344(10) 0.4882(10)
C5D* C 0.7826(6) 1.0656(10) 0.4882(10)
C6A* C 0.7703(3) 0.9904(24) 0.6668(5)
C6D* C 0.7703(3) 1.0096(24) 0.6668(5)
H16A* H 0.7598(3) 0.9363(24) 0.6733(5)
H16D* H 0.7598(3) 1.0637(24) 0.6733(5)
H17A* H 0.8115(3) 0.9997(24) 0.6843(5)
H18D* H 0.7522(3) 0.9733(24) 0.7039(5)
H18A* H 0.7522(3) 1.0267(24) 0.7039(5)
C7A* C 0.6266(2) 1.00000 0.4276(3)
Si1A* Si 0.63968(8) 0.9879(8) 0.31344(14)
Si1D* Si 0.63968(8) 1.0121(8) 0.31344(14)
C1A* C 0.6622(5) 0.8803(7) 0.2976(8)
C1D* C 0.6622(5) 1.1197(7) 0.2976(8)
C2A* C 0.6954(4) 1.0633(8) 0.2910(8)
C2D* C 0.6954(4) 0.9367(8) 0.2910(8)
C3A* C 0.5714(3) 1.0117(15) 0.2322(5)
C3D* C 0.5714(3) 0.9883(15) 0.2322(5)
H7A* H 0.5439(3) 0.9695(15) 0.2388(5)
H7D* H 0.5439(3) 1.0305(15) 0.2388(5)
H8A* H 0.5545(3) 1.0650(15) 0.2375(5)
H8D* H 0.5545(3) 0.9350(15) 0.2375(5)
H9A* H 0.5815(3) 1.0001(15) 0.1754(5)
H1A* H 0.6284(5) 0.8466(7) 0.2960(8)
H2A* H 0.6737(5) 0.8773(7) 0.2417(8)
H4A* H 0.6897(4) 0.8795(8) 0.3034(8)
H3A* H 0.6934(5) 0.8608(7) 0.3431(8)
H5D* H 0.7335(4) 0.9537(8) 0.3212(8)
H6D* H 0.6919(4) 0.9439(8) 0.2286(8)
H1D* H 0.6284(5) 1.1534(7) 0.2960(8)
H2D* H 0.6737(5) 1.1227(7) 0.2417(8)
H4D* H 0.6897(4) 1.1205(8) 0.3034(8)
H3D* H 0.6934(5) 1.1392(7) 0.3431(8)
H5A* H 0.7335(4) 1.0463(8) 0.3212(8)
H6A* H 0.6919(4) 1.0561(8) 0.2286(8)
H10A* H 0.7570(5) 1.1377(8) 0.4636(8)
H15A* H 0.7678(6) 1.1139(10) 0.4559(10)
H11A* H 0.7511(5) 1.1532(8) 0.5606(8)
H12A* H 0.8102(5) 1.1236(8) 0.5409(8)
H14A* H 0.8200(6) 1.0772(10) 0.5238(10)
H13D* H 0.7859(6) 1.0219(10) 0.4479(10)
H13A* H 0.7859(6) 0.9781(10) 0.4479(10)
H10D* H 0.7570(5) 0.8623(8) 0.4636(8)
H15D* H 0.7678(6) 0.8861(10) 0.4559(10)
H11D* H 0.7511(5) 0.8468(8) 0.5606(8)
H12D* H 0.8102(5) 0.8764(8) 0.5409(8)
H14D* H 0.8200(6) 0.9228(10) 0.5238(10)
Li3A* Li 0.6335(3) 0.9150(4) 0.6824(4)
N5E* N 0.55029(13) 1.0942(2) 0.7036(2)
N4E* N 0.52590(13) 1.1580(2) 0.7179(2)
C12E* C 0.5016(3) 1.2212(3) 0.7304(4)
Si3E* Si 0.47014(6) 1.30196(8) 0.78208(9)
C9E* C 0.4174(4) 1.3607(5) 0.7008(5)
H19E* H 0.3978(24) 1.4060(29) 0.7232(8)
H20E* H 0.433(1) 1.3797(39) 0.6512(25)
H21E* H 0.3901(16) 1.3165(13) 0.6818(35)
C10E* C 0.4350(4) 1.2573(5) 0.8701(5)
H22E* H 0.4304(32) 1.3076(9) 0.9016(31)
H23E* H 0.3994(13) 1.2458(45) 0.8281(10)
H24E* H 0.4445(18) 1.2134(33) 0.9131(36)
C11E* C 0.5277(4) 1.3725(5) 0.8414(6)
H25E* H 0.5169(6) 1.4274(19) 0.8570(49)
H26E* H 0.5549(22) 1.3488(15) 0.8906(34)
H27E* H 0.5457(21) 1.3756(40) 0.7909(19)
O2A* O 0.6617(2) 0.8041(3) 0.6587(4)
C20A* C 0.6862(6) 0.7470(7) 0.7336(11)
H47A* H 0.6560(6) 0.7293(7) 0.7643(11)
H48A* H 0.7025(6) 0.6981(7) 0.7110(11)
C21A* C 0.7271(6) 0.7875(6) 0.7876(7)
H49A* H 0.7472(27) 0.7504(15) 0.8327(37)
H50A* H 0.7098(7) 0.8320(37) 0.8148(47)
H51A* H 0.7545(23) 0.8100(49) 0.7551(13)
C22A* C 0.6199(9) 0.7461(9) 0.5989(13)
H52A* H 0.5962(9) 0.7204(9) 0.6364(13)
H55A* H 0.5942(21) 0.7205(18) 0.6202(19)
H53A* H 0.6420(9) 0.7020(9) 0.5781(13)
H54A* H 0.6554(21) 0.6899(18) 0.5993(19)
C24A* C 0.5814(9) 0.7797(12) 0.5295(11)
H56A* H 0.5566(9) 0.7365(12) 0.4993(11)
H57A* H 0.5577(9) 0.8221(12) 0.5485(11)
H58A* H 0.6037(9) 0.8036(12) 0.4899(11)
H59A* H 0.6035(9) 0.7611(9) 0.4842(12)
H60A* H 0.6018(9) 0.8379(9) 0.5464(12)
Li3D* Li 0.6335(3) 1.0850(4) 0.6824(4)
O2D* O 0.6617(2) 1.1959(3) 0.6587(4)
C20D* C 0.6862(6) 1.2530(7) 0.7336(11)
H47D* H 0.6560(6) 1.2707(7) 0.7643(11)
H48D* H 0.7025(6) 1.3019(7) 0.7110(11)
C21D* C 0.7271(6) 1.2125(6) 0.7876(7)
H49D* H 0.7472(27) 1.2496(15) 0.8327(37)
H50D* H 0.7098(7) 1.1680(37) 0.8148(47)
H51D* H 0.7545(23) 1.1900(49) 0.7551(13)
C22D* C 0.6199(9) 1.2539(9) 0.5989(13)
H52D* H 0.5962(9) 1.2796(9) 0.6364(13)
H55D* H 0.5942(21) 1.2795(18) 0.6202(19)
H53D* H 0.6420(9) 1.2980(9) 0.5781(13)
H54D* H 0.6554(21) 1.3101(18) 0.5993(19)
C24D* C 0.5814(9) 1.2203(12) 0.5295(11)
H56D* H 0.5566(9) 1.2635(12) 0.4993(11)
H57D* H 0.5577(9) 1.1779(12) 0.5485(11)
H58D* H 0.6037(9) 1.1964(12) 0.4899(11)
H59D* H 0.6035(9) 1.2389(9) 0.4842(12)
H60D* H 0.6018(9) 1.1621(9) 0.5464(12)
Si4E* Si 0.8051(1) 0.9794(4) 0.9889(2)
C14E* C 0.8013(7) 1.0423(12) 1.0888(8)
H28E* H 0.8004(7) 1.1005(12) 1.0743(8)
C16E* C 0.8085(8) 0.8683(10) 1.0189(15)
H34E* H 0.8107(8) 0.8345(10) 0.9683(15)
H35E* H 0.7735(8) 0.8549(10) 1.0395(15)
H36E* H 0.8420(8) 0.858(1) 1.0653(15)
H29E* H 0.8349(7) 1.0309(12) 1.1348(8)
H30E* H 0.7664(7) 1.0278(12) 1.1090(8)
H33E* H 0.8719(4) 1.05770 0.9298(7)
H31E* H 0.8707(4) 0.96620 0.8942(7)
H32E* H 0.9048(4) 0.98700 0.9905(7)
C17E* C 0.5628(6) 0.9214(8) 0.9483(8)
H37E* H 0.5580(6) 0.9273(8) 1.0091(8)
H39E* H 0.5790(6) 0.9340(8) 1.0276(7)
H38E* H 0.5269(6) 0.8978(8) 0.9142(8)
C19E* C 0.6106(4) 0.8641(4) 0.9481(5)
H41E* H 0.6309(4) 0.8297(4) 0.9956(5)
H44E* H 0.6018(4) 0.8115(4) 0.9719(5)
H42E* H 0.6339(4) 0.8695(4) 0.9038(5)
H46E* H 0.6156(4) 0.8565(4) 0.8883(5)
H43E* H 0.5737(4) 0.8390(4) 0.9223(5)
H45E* H 0.6461(4) 0.8860(4) 0.9837(5)
N5D* N 0.44971(13) 1.0942(2) 0.2964(2)
N4D* N 0.47410(13) 1.1580(2) 0.2821(2)
C12D* C 0.4984(3) 1.2212(3) 0.2696(4)
Si3D* Si 0.52986(6) 1.30196(8) 0.21792(9)
C9D* C 0.5826(4) 1.3607(5) 0.2992(5)
H19D* H 0.6022(24) 1.4060(29) 0.2768(8)
H20D* H 0.567(1) 1.3797(39) 0.3488(25)
H21D* H 0.6099(16) 1.3165(13) 0.3182(35)
C10D* C 0.5650(4) 1.2573(5) 0.1299(5)
H22D* H 0.5696(32) 1.3076(9) 0.0984(31)
H23D* H 0.6006(13) 1.2458(45) 0.1719(10)
H24D* H 0.5555(18) 1.2134(33) 0.0869(36)
C11D* C 0.4723(4) 1.3725(5) 0.1586(6)
H25D* H 0.4831(6) 1.4274(19) 0.1430(49)
H26D* H 0.4451(22) 1.3488(15) 0.1094(34)
H27D* H 0.4543(21) 1.3756(40) 0.2091(19)
Li2D* Li 0.4236(4) 1.00000 0.2073(6)
N4A* N 0.47410(13) 0.8420(2) 0.2821(2)
C12A* C 0.4984(3) 0.7788(3) 0.2696(4)
Si3A* Si 0.52986(6) 0.69804(8) 0.21792(9)
C9A* C 0.5826(4) 0.6393(5) 0.2992(5)
H19A* H 0.6022(24) 0.5940(29) 0.2768(8)
H20A* H 0.567(1) 0.6203(39) 0.3488(25)
H21A* H 0.6099(16) 0.6835(13) 0.3182(35)
C10A* C 0.5650(4) 0.7427(5) 0.1299(5)
H22A* H 0.5696(32) 0.6924(9) 0.0984(31)
H23A* H 0.6006(13) 0.7542(45) 0.1719(10)
H24A* H 0.5555(18) 0.7866(33) 0.0869(36)
C11A* C 0.4723(4) 0.6275(5) 0.1586(6)
H25A* H 0.4831(6) 0.5726(19) 0.1430(49)
H26A* H 0.4451(22) 0.6512(15) 0.1094(34)
H27A* H 0.4543(21) 0.6244(40) 0.2091(19)
N7D* N 0.3379(2) 1.00000 0.2194(3)
Li3E* Li 0.3665(3) 1.0850(4) 0.3176(4)
O2E* O 0.3383(2) 1.1959(3) 0.3413(4)
C20E* C 0.3138(6) 1.2530(7) 0.2664(11)
H47E* H 0.3440(6) 1.2707(7) 0.2357(11)
H48E* H 0.2975(6) 1.3019(7) 0.2890(11)
C21E* C 0.2729(6) 1.2125(6) 0.2124(7)
H49E* H 0.2528(27) 1.2496(15) 0.1673(37)
H50E* H 0.2902(7) 1.1680(37) 0.1852(47)
H51E* H 0.2455(23) 1.1900(49) 0.2449(13)
C22E* C 0.3801(9) 1.2539(9) 0.4011(13)
H52E* H 0.4038(9) 1.2796(9) 0.3636(13)
H55E* H 0.4058(21) 1.2795(18) 0.3798(19)
H53E* H 0.3580(9) 1.2980(9) 0.4219(13)
H54E* H 0.3446(21) 1.3101(18) 0.4007(19)
C24E* C 0.4186(9) 1.2203(12) 0.4705(11)
H56E* H 0.4434(9) 1.2635(12) 0.5007(11)
H57E* H 0.4423(9) 1.1779(12) 0.4515(11)
H58E* H 0.3963(9) 1.1964(12) 0.5101(11)
H59E* H 0.3965(9) 1.2389(9) 0.5158(12)
H60E* H 0.3982(9) 1.1621(9) 0.4536(12)
N6D* N 0.2981(2) 1.00000 0.1567(3)
C13D* C 0.2587(3) 1.00000 0.0924(5)
Si4D* Si 0.1949(1) 0.9794(4) 0.0111(2)
Si4A* Si 0.1949(1) 1.0206(4) 0.0111(2)
C14A* C 0.1987(7) 0.9577(12) -0.0888(8)
C14D* C 0.1987(7) 1.0423(12) -0.0888(8)
C15A* C 0.1291(4) 1.00000 0.0544(7)
C16D* C 0.1915(8) 0.8683(10) -0.0189(15)
H28A* H 0.1996(7) 0.8995(12) -0.0743(8)
H28D* H 0.1996(7) 1.1005(12) -0.0743(8)
C16A* C 0.1915(8) 1.1317(10) -0.0189(15)
H34A* H 0.1893(8) 1.1655(10) 0.0317(15)
H35A* H 0.2265(8) 1.1451(10) -0.0395(15)
H36A* H 0.1580(8) 1.142(1) -0.0653(15)
H29D* H 0.1651(7) 1.0309(12) -0.1348(8)
H30D* H 0.2336(7) 1.0278(12) -0.1090(8)
H29A* H 0.1651(7) 0.9691(12) -0.1348(8)
H30A* H 0.2336(7) 0.9722(12) -0.1090(8)
H34D* H 0.1893(8) 0.8345(10) 0.0317(15)
H35D* H 0.2265(8) 0.8549(10) -0.0395(15)
H36D* H 0.1580(8) 0.858(1) -0.0653(15)
H31A* H 0.1293(4) 1.03380 0.1058(7)
H33D* H 0.1281(4) 1.05770 0.0702(7)
H31D* H 0.1293(4) 0.96620 0.1058(7)
H33A* H 0.1281(4) 0.94230 0.0702(7)
H32A* H 0.0952(4) 1.01300 0.0095(7)
H32D* H 0.0952(4) 0.98700 0.0095(7)
O1D* O 0.4292(2) 1.00000 0.0842(3)
C17D* C 0.4372(6) 0.9214(8) 0.0517(8)
H37D* H 0.4420(6) 0.9273(8) -0.0091(8)
H39D* H 0.4210(6) 0.9340(8) -0.0276(7)
H38D* H 0.4731(6) 0.8978(8) 0.0858(8)
C19D* C 0.3894(4) 0.8641(4) 0.0519(5)
H41D* H 0.3691(4) 0.8297(4) 0.0044(5)
H44D* H 0.3982(4) 0.8115(4) 0.0281(5)
H42D* H 0.3661(4) 0.8695(4) 0.0962(5)
H46D* H 0.3844(4) 0.8565(4) 0.1117(5)
H43D* H 0.4263(4) 0.8390(4) 0.0777(5)
H45D* H 0.3539(4) 0.8860(4) 0.0163(5)
C17A* C 0.4372(6) 1.0786(8) 0.0517(8)
H37A* H 0.4420(6) 1.0727(8) -0.0091(8)
H39A* H 0.4210(6) 1.0660(8) -0.0276(7)
H38A* H 0.4731(6) 1.1022(8) 0.0858(8)
C19A* C 0.3894(4) 1.1359(4) 0.0519(5)
H41A* H 0.3691(4) 1.1703(4) 0.0044(5)
H44A* H 0.3982(4) 1.1885(4) 0.0281(5)
H42A* H 0.3661(4) 1.1305(4) 0.0962(5)
H46A* H 0.3844(4) 1.1435(4) 0.1117(5)
H43A* H 0.4263(4) 1.1610(4) 0.0777(5)
H45A* H 0.3539(4) 1.1140(4) 0.0163(5)
H7E* H 0.4561(3) 1.0305(15) 0.7612(5)
H8E* H 0.4455(3) 0.9350(15) 0.7625(5)
H1E* H 0.3716(5) 1.1534(7) 0.7040(8)
H2E* H 0.3263(5) 1.1227(7) 0.7583(8)
H4E* H 0.3103(4) 1.1205(8) 0.6966(8)
H3E* H 0.3066(5) 1.1392(7) 0.6569(8)
H5E* H 0.2665(4) 0.9537(8) 0.6788(8)
H6E* H 0.3081(4) 0.9439(8) 0.7714(8)
O3A* O 0.5221(9) 0.50000 0.5273(14)
C27A* C 0.5560(13) 0.4651(15) 0.5770(22)
C26A* C 0.6085(8) 0.50000 0.6538(14)
C27D* C 0.5560(13) 0.5349(15) 0.5770(22)
C27E* C 0.4440(13) 0.5349(15) 0.4230(22)

loop_
_atom_type_symbol
_atom_type_radius_bond
C 0.68
H 0.23
Li 1.08
N 0.68
O 0.68
Si 1.20
